data_2012623
loop_
_publ_author_name
'Makker, Jyoti'
'Dey, Sharmistha'
'Kumar, Pravindra'
'Singh, Tej P.'

_publ_section_title
;Design of peptides with \a,\b-dehydro residues: pseudo-tripeptide
 <i>N</i>-benzyloxycarbonyl--\DLeu--<small>L</small>-Ala--<small>L</small>-Leu--OCH~3~
;
_journal_issue 4
_journal_name_full 'Acta Crystallographica Section C'
_journal_page_first o212
_journal_page_last o214
_journal_paper_doi 10.1107/S0108270101016468
_journal_volume 58
_journal_year 2002
_chemical_formula_iupac 'C24 H35 N3 O6'
_chemical_formula_moiety 'C24 H35 N3 O6'
_chemical_formula_sum 'C24 H35 N3 O6'
_chemical_formula_weight 461.55
_chemical_name_common
;
carbobenzoxy-dehydro-leucyl-alanyl-leucylmethylester
;
_chemical_name_systematic
;
methyl N-(benzyloxycarbonyl)-\a,\b-dehydroleucyl-L-alanyl-L-leucinate
;
_space_group_IT_number 4
_symmetry_cell_setting monoclinic
_symmetry_space_group_name_Hall 'P 2yb'
_symmetry_space_group_name_H-M 'P 1 21 1'
_atom_sites_solution_hydrogens geom
_atom_sites_solution_primary direct
_atom_sites_solution_secondary difmap
_atom_type_scat_source SHELXL97
_cell_angle_alpha 90
_cell_angle_beta 99.715(11)
_cell_angle_gamma 90
_cell_formula_units_Z 2
_cell_length_a 10.2550(15)
_cell_length_b 9.5090(14)
_cell_length_c 13.4550(14)
_cell_measurement_reflns_used 25
_cell_measurement_temperature 293(2)
_cell_measurement_theta_max 25
_cell_measurement_theta_min 0
_cell_volume 1293.2(3)
_computing_cell_refinement SDP
_computing_data_collection 'SDP (Enraf-Nonius, 1979)'
_computing_data_reduction SDP
_computing_molecular_graphics 'PLUTON-(C) (Spek, 1999) '
_computing_publication_material SHELXL97
_computing_structure_refinement 'SHELXL97 (Sheldrick, 1997)'
_computing_structure_solution 'SHELXS97 (Sheldrick, 1990)'
_diffrn_ambient_temperature 293(2)
_diffrn_measurement_device_type 'Enraf-Nonius CAD-4'
_diffrn_measurement_method \w--2\q
_diffrn_radiation_monochromator graphite
_diffrn_radiation_source 'fine-focus sealed tube'
_diffrn_radiation_type CuK\a
_diffrn_radiation_wavelength 1.54180
_diffrn_reflns_av_R_equivalents 0.0506
_diffrn_reflns_av_sigmaI/netI 0.0272
_diffrn_reflns_limit_h_max 12
_diffrn_reflns_limit_h_min 0
_diffrn_reflns_limit_k_max 11
_diffrn_reflns_limit_k_min 0
_diffrn_reflns_limit_l_max 16
_diffrn_reflns_limit_l_min -16
_diffrn_reflns_number 2887
_diffrn_reflns_theta_full 74.95
_diffrn_reflns_theta_max 74.95
_diffrn_reflns_theta_min 3.33
_diffrn_standards_decay_% 0
_diffrn_standards_interval_time 60
_diffrn_standards_number 3
_exptl_absorpt_coefficient_mu 0.699
_exptl_absorpt_correction_T_max 0.932
_exptl_absorpt_correction_T_min 0.845
_exptl_absorpt_correction_type 'empirical via \y scans (SDP; Enraf-Nonius, 1979)'
_exptl_crystal_colour colourless
_exptl_crystal_density_diffrn 1.185
_exptl_crystal_density_method 'not measured'
_exptl_crystal_description prism
_exptl_crystal_F_000 496
_exptl_crystal_size_max 0.3
_exptl_crystal_size_mid 0.2
_exptl_crystal_size_min 0.1
_refine_diff_density_max 0.195
_refine_diff_density_min -0.204
_refine_ls_abs_structure_details 'Flack (1983)'
_refine_ls_abs_structure_Flack 0.0(4)
_refine_ls_extinction_expression Fc^*^=kFc[1+0.001xFc^2^\l^3^/sin(2\q)]^-1/4^
_refine_ls_extinction_method none
_refine_ls_goodness_of_fit_ref 1.142
_refine_ls_hydrogen_treatment constr
_refine_ls_matrix_type full
_refine_ls_number_parameters 298
_refine_ls_number_reflns 2731
_refine_ls_number_restraints 0
_refine_ls_restrained_S_all 1.142
_refine_ls_R_factor_all 0.0614
_refine_ls_R_factor_gt 0.0530
_refine_ls_shift/su_max 0.001
_refine_ls_shift/su_mean 0.000
_refine_ls_structure_factor_coef Fsqd
_refine_ls_weighting_details 'w = 1/[\s^2^(Fo^2^)+(0.1P)^2^] where P = (Fo^2^+2Fc^2^)/3'
_refine_ls_weighting_scheme calc
_refine_ls_wR_factor_gt 0.1472
_refine_ls_wR_factor_ref 0.1542
_reflns_number_gt 2363
_reflns_number_total 2731
_reflns_threshold_expression I>2\s(I)
_cod_data_source_file de1174.cif
_cod_data_source_block III
_cod_depositor_comments
;
The following automatic conversions were performed:

'_refine_ls_weighting_scheme' value 'calc w =
1/[\s^2^(Fo^2^)+(0.1P)^2^] where P = (Fo^2^+2Fc^2^)/3' was changed to
'calc'. New tag '_refine_ls_weighting_details' was created. The value
of the new tag was set to 'w = 1/[\s^2^(Fo^2^)+(0.1P)^2^] where P =
(Fo^2^+2Fc^2^)/3'.

Automatic conversion script
Id: cif_fix_values 3143 2015-03-26 13:38:13Z robertas 
;
_cod_original_cell_volume 1293.9(3)
_cod_original_sg_symbol_H-M 'P 21'
_cod_database_code 2012623
_cod_database_fobs_code 2012623

loop_
_symmetry_equiv_pos_as_xyz
'x, y, z'
'-x, y+1/2, -z'

loop_
_atom_site_aniso_label
_atom_site_aniso_U_11
_atom_site_aniso_U_22
_atom_site_aniso_U_33
_atom_site_aniso_U_12
_atom_site_aniso_U_13
_atom_site_aniso_U_23
C1 0.064(2) 0.0466(19) 0.059(2) 0.0080(17) 0.0176(16) 0.0106(16)
C2 0.101(4) 0.154(7) 0.056(3) -0.036(4) 0.005(2) 0.013(3)
C3 0.128(5) 0.221(11) 0.061(3) -0.051(7) 0.018(3) 0.030(5)
C4 0.094(4) 0.111(5) 0.099(4) -0.004(4) 0.045(3) 0.038(4)
C5 0.082(3) 0.081(4) 0.091(3) -0.016(3) 0.030(3) 0.001(3)
C6 0.090(3) 0.072(3) 0.065(2) -0.019(3) 0.028(2) -0.009(2)
C0 0.071(2) 0.0427(18) 0.0544(19) -0.0043(17) 0.0129(17) 0.0008(16)
O0 0.0565(12) 0.0543(15) 0.0518(12) -0.0145(12) 0.0145(10) 0.0001(11)
C0P 0.0465(15) 0.0323(14) 0.0564(17) -0.0035(13) 0.0118(12) 0.0014(13)
O0P 0.0584(13) 0.0552(16) 0.0565(14) -0.0147(12) 0.0022(11) 0.0012(12)
N1 0.0431(12) 0.0450(16) 0.0547(15) -0.0158(12) 0.0144(11) -0.0033(12)
C1A 0.0364(13) 0.0386(16) 0.0533(17) -0.0057(12) 0.0111(12) 0.0015(13)
C1B 0.0441(15) 0.0477(19) 0.0605(19) -0.0139(15) 0.0194(13) -0.0101(16)
C1G 0.064(2) 0.055(2) 0.077(2) -0.0290(19) 0.0310(19) -0.0214(19)
C1D1 0.097(4) 0.051(3) 0.162(6) -0.013(3) 0.002(4) -0.020(3)
C1D2 0.132(5) 0.076(4) 0.148(6) -0.016(4) -0.039(5) -0.030(4)
C1P 0.0349(12) 0.0319(14) 0.0448(14) 0.0048(12) 0.0084(10) 0.0040(12)
O1P 0.0452(12) 0.0405(13) 0.0822(17) 0.0134(10) 0.0208(11) 0.0039(12)
N2 0.0392(11) 0.0209(11) 0.0468(12) 0.0000(9) 0.0102(9) -0.0003(9)
C2A 0.0447(14) 0.0225(13) 0.0587(18) -0.0025(11) 0.0125(13) 0.0055(12)
C2B 0.085(3) 0.055(2) 0.057(2) -0.027(2) 0.0267(18) -0.0005(17)
C2P 0.0392(13) 0.0249(13) 0.0568(17) -0.0030(11) 0.0159(12) -0.0001(12)
O2P 0.0629(14) 0.0383(13) 0.0738(16) -0.0213(12) 0.0226(12) -0.0065(12)
N3 0.0535(14) 0.0278(12) 0.0511(15) -0.0077(11) 0.0108(11) -0.0009(10)
C3A 0.0612(19) 0.0439(18) 0.0517(19) -0.0138(16) 0.0111(15) -0.0056(15)
C3B 0.064(2) 0.060(2) 0.0464(17) -0.0099(19) 0.0128(15) 0.0015(16)
C3G 0.082(3) 0.083(3) 0.059(2) 0.016(3) 0.017(2) 0.014(2)
C3D1 0.112(4) 0.076(4) 0.098(4) 0.015(3) 0.017(3) 0.028(3)
C3D2 0.079(3) 0.180(9) 0.137(6) 0.000(5) 0.004(3) 0.077(6)
C3P 0.104(3) 0.043(2) 0.079(3) -0.016(2) 0.034(2) -0.017(2)
O3P 0.190(5) 0.059(2) 0.098(3) -0.022(3) 0.025(3) -0.039(2)
O4T 0.075(2) 0.060(2) 0.162(4) 0.0089(18) 0.029(2) -0.034(2)
C4T 0.140(6) 0.069(4) 0.265(12) 0.035(4) 0.087(7) -0.016(6)

loop_
_atom_site_label
_atom_site_fract_x
_atom_site_fract_y
_atom_site_fract_z
_atom_site_U_iso_or_equiv
_atom_site_thermal_displace_type
_atom_site_type_symbol
C1 1.0337(4) 0.3539(4) -0.3469(3) 0.0555(9) Uani C
C2 1.0353(6) 0.3454(10) -0.4489(4) 0.105(2) Uani C
H02A 0.9741 0.2884 -0.4890 0.080 Uiso H
C3 1.1259(7) 0.4199(13) -0.4922(5) 0.137(4) Uani C
H03A 1.1219 0.4165 -0.5618 0.080 Uiso H
C4 1.2196(6) 0.4972(8) -0.4360(5) 0.098(2) Uani C
H04A 1.2815 0.5458 -0.4661 0.080 Uiso H
C5 1.2236(5) 0.5041(7) -0.3350(4) 0.0828(14) Uani C
H05A 1.2886 0.5572 -0.2952 0.080 Uiso H
C6 1.1305(5) 0.4315(6) -0.2908(4) 0.0741(12) Uani C
H06A 1.1345 0.4363 -0.2213 0.080 Uiso H
C0 0.9304(4) 0.2747(4) -0.3027(3) 0.0559(9) Uani C
H0A 0.8445 0.3185 -0.3227 0.080 Uiso H
H0B 0.9251 0.1785 -0.3270 0.080 Uiso H
O0 0.9661(2) 0.2765(3) -0.19625(19) 0.0536(6) Uani O
C0P 0.8808(3) 0.2181(4) -0.1426(3) 0.0447(7) Uani C
O0P 0.7806(3) 0.1559(3) -0.1800(2) 0.0576(7) Uani O
N1 0.9214(3) 0.2367(3) -0.0443(2) 0.0469(6) Uani N
H1 0.9948 0.2799 -0.0242 0.080 Uiso H
C1A 0.8470(3) 0.1873(3) 0.0278(2) 0.0423(7) Uani C
C1B 0.8288(3) 0.2611(4) 0.1076(3) 0.0495(8) Uani C
H1B 0.7776 0.2181 0.1498 0.080 Uiso H
C1G 0.8801(4) 0.4056(5) 0.1393(3) 0.0631(11) Uani C
H1G 0.9437 0.4343 0.0963 0.080 Uiso H
C1D1 0.7723(6) 0.5110(6) 0.1297(6) 0.106(2) Uani C
H1DA 0.7269 0.5133 0.0612 0.080 Uiso H
H1DB 0.8089 0.6020 0.1483 0.080 Uiso H
H1DC 0.7111 0.4858 0.1734 0.080 Uiso H
C1D2 0.9496(8) 0.3989(8) 0.2458(6) 0.126(3) Uani C
H1DE 0.9831 0.4904 0.2668 0.080 Uiso H
H1DF 1.0217 0.3334 0.2509 0.080 Uiso H
H1DG 0.8887 0.3685 0.2884 0.080 Uiso H
C1P 0.7996(3) 0.0383(3) 0.0141(2) 0.0370(6) Uani C
O1P 0.8716(2) -0.0545(3) -0.0075(2) 0.0548(6) Uani O
N2 0.6746(2) 0.0154(2) 0.02715(18) 0.0353(5) Uani N
H2 0.6262 0.0858 0.0380 0.080 Uiso H
C2A 0.6189(3) -0.1252(3) 0.0234(3) 0.0415(7) Uani C
H2A 0.6920 -0.1897 0.0474 0.080 Uiso H
C2B 0.5197(5) -0.1381(5) 0.0964(3) 0.0640(10) Uani C
H2BA 0.5606 -0.1076 0.1623 0.080 Uiso H
H2BB 0.4924 -0.2344 0.0995 0.080 Uiso H
H2BC 0.4438 -0.0804 0.0731 0.080 Uiso H
C2P 0.5595(3) -0.1716(3) -0.0811(2) 0.0394(6) Uani C
O2P 0.4962(3) -0.2825(3) -0.0942(2) 0.0570(7) Uani O
N3 0.5801(3) -0.0937(3) -0.1602(2) 0.0439(6) Uani N
H3 0.6163 -0.0121 -0.1508 0.080 Uiso H
C3A 0.5411(4) -0.1476(4) -0.2609(3) 0.0521(8) Uani C
H3A 0.4460 -0.1673 -0.2710 0.080 Uiso H
C3B 0.5656(4) -0.0376(5) -0.3389(3) 0.0564(9) Uani C
H3BA 0.6545 -0.0005 -0.3200 0.080 Uiso H
H3BB 0.5605 -0.0831 -0.4040 0.080 Uiso H
C3G 0.4683(5) 0.0835(6) -0.3490(4) 0.0743(13) Uani C
H3G 0.4551 0.1105 -0.2811 0.080 Uiso H
C3D1 0.5232(6) 0.2101(7) -0.3970(5) 0.0953(17) Uani C
H3DA 0.6076 0.2351 -0.3586 0.080 Uiso H
H3DB 0.4633 0.2879 -0.3978 0.080 Uiso H
H3DC 0.5333 0.1875 -0.4648 0.080 Uiso H
C3D2 0.3372(6) 0.0468(12) -0.4082(6) 0.134(3) Uani C
H3DD 0.2799 0.1271 -0.4121 0.080 Uiso H
H3DE 0.2993 -0.0293 -0.3758 0.080 Uiso H
H3DF 0.3477 0.0188 -0.4749 0.080 Uiso H
C3P 0.6128(6) -0.2843(5) -0.2761(4) 0.0733(12) Uani C
O3P 0.5610(6) -0.3727(4) -0.3336(3) 0.1158(17) Uani O
O4T 0.7289(3) -0.2928(4) -0.2203(4) 0.0976(13) Uani O
C4T 0.7992(8) -0.4215(8) -0.2269(8) 0.152(4) Uani C
H4TA 0.8830 -0.4172 -0.1826 0.080 Uiso H
H4TB 0.8134 -0.4350 -0.2950 0.080 Uiso H
H4TC 0.7484 -0.4985 -0.2076 0.080 Uiso H

loop_
_geom_angle_atom_site_label_1
_geom_angle_atom_site_label_2
_geom_angle_atom_site_label_3
_geom_angle
_geom_angle_publ_flag
C6 C1 C2 117.0(4) ?
C6 C1 C0 123.4(4) ?
C2 C1 C0 119.6(4) ?
C3 C2 C1 121.0(6) ?
C3 C2 H02A 119.5 ?
C1 C2 H02A 119.5 ?
C4 C3 C2 121.1(6) ?
C4 C3 H03A 119.5 ?
C2 C3 H03A 119.5 ?
C3 C4 C5 119.4(5) ?
C3 C4 H04A 120.3 ?
C5 C4 H04A 120.3 ?
C4 C5 C6 119.9(5) ?
C4 C5 H05A 120.1 ?
C6 C5 H05A 120.1 ?
C1 C6 C5 121.5(4) ?
C1 C6 H06A 119.3 ?
C5 C6 H06A 119.3 ?
O0 C0 C1 108.4(3) ?
O0 C0 H0A 110.0 ?
C1 C0 H0A 110.0 ?
O0 C0 H0B 110.0 ?
C1 C0 H0B 110.0 ?
H0A C0 H0B 108.4 ?
C0P O0 C0 117.2(3) ?
O0P C0P N1 125.2(3) yes
O0P C0P O0 124.0(3) ?
N1 C0P O0 110.9(3) ?
C0P N1 C1A 121.6(3) yes
C0P N1 H1 119.2 ?
C1A N1 H1 119.2 ?
C1B C1A N1 123.3(3) yes
C1B C1A C1P 120.9(3) yes
N1 C1A C1P 115.5(3) yes
C1A C1B C1G 128.5(3) ?
C1A C1B H1B 115.7 ?
C1G C1B H1B 115.7 ?
C1D1 C1G C1D2 109.9(5) ?
C1D1 C1G C1B 111.8(3) ?
C1D2 C1G C1B 108.7(4) ?
C1D1 C1G H1G 108.8 ?
C1D2 C1G H1G 108.8 ?
C1B C1G H1G 108.8 ?
C1G C1D1 H1DA 109.5 ?
C1G C1D1 H1DB 109.5 ?
H1DA C1D1 H1DB 109.5 ?
C1G C1D1 H1DC 109.5 ?
H1DA C1D1 H1DC 109.5 ?
H1DB C1D1 H1DC 109.5 ?
C1G C1D2 H1DE 109.5 ?
C1G C1D2 H1DF 109.5 ?
H1DE C1D2 H1DF 109.5 ?
C1G C1D2 H1DG 109.5 ?
H1DE C1D2 H1DG 109.5 ?
H1DF C1D2 H1DG 109.5 ?
O1P C1P N2 123.1(3) yes
O1P C1P C1A 121.1(3) yes
N2 C1P C1A 115.7(3) yes
C1P N2 C2A 121.6(2) ?
C1P N2 H2 119.2 ?
C2A N2 H2 119.2 ?
N2 C2A C2P 113.5(3) ?
N2 C2A C2B 110.5(3) ?
C2P C2A C2B 111.6(3) ?
N2 C2A H2A 106.9 ?
C2P C2A H2A 106.9 ?
C2B C2A H2A 106.9 ?
C2A C2B H2BA 109.5 ?
C2A C2B H2BB 109.5 ?
H2BA C2B H2BB 109.5 ?
C2A C2B H2BC 109.5 ?
H2BA C2B H2BC 109.5 ?
H2BB C2B H2BC 109.5 ?
O2P C2P N3 120.5(3) ?
O2P C2P C2A 120.4(3) ?
N3 C2P C2A 119.1(3) ?
C2P N3 C3A 119.6(3) ?
C2P N3 H3 120.2 ?
C3A N3 H3 120.2 ?
N3 C3A C3P 111.5(3) ?
N3 C3A C3B 110.5(3) ?
C3P C3A C3B 110.6(3) ?
N3 C3A H3A 108.0 ?
C3P C3A H3A 108.0 ?
C3B C3A H3A 108.0 ?
C3G C3B C3A 113.5(3) ?
C3G C3B H3BA 108.9 ?
C3A C3B H3BA 108.9 ?
C3G C3B H3BB 108.9 ?
C3A C3B H3BB 108.9 ?
H3BA C3B H3BB 107.7 ?
C3D2 C3G C3B 113.1(6) ?
C3D2 C3G C3D1 109.0(5) ?
C3B C3G C3D1 110.8(4) ?
C3D2 C3G H3G 107.9 ?
C3B C3G H3G 107.9 ?
C3D1 C3G H3G 107.9 ?
C3G C3D1 H3DA 109.5 ?
C3G C3D1 H3DB 109.5 ?
H3DA C3D1 H3DB 109.5 ?
C3G C3D1 H3DC 109.5 ?
H3DA C3D1 H3DC 109.5 ?
H3DB C3D1 H3DC 109.5 ?
C3G C3D2 H3DD 109.5 ?
C3G C3D2 H3DE 109.5 ?
H3DD C3D2 H3DE 109.5 ?
C3G C3D2 H3DF 109.5 ?
H3DD C3D2 H3DF 109.5 ?
H3DE C3D2 H3DF 109.5 ?
O3P C3P O4T 126.2(5) ?
O3P C3P C3A 120.8(5) ?
O4T C3P C3A 113.0(4) ?
C3P O4T C4T 116.1(5) ?
O4T C4T H4TA 109.5 ?
O4T C4T H4TB 109.5 ?
H4TA C4T H4TB 109.5 ?
O4T C4T H4TC 109.5 ?
H4TA C4T H4TC 109.5 ?
H4TB C4T H4TC 109.5 ?

loop_
_geom_bond_atom_site_label_1
_geom_bond_atom_site_label_2
_geom_bond_site_symmetry_2
_geom_bond_distance
_geom_bond_publ_flag
C1 C6 . 1.359(6) ?
C1 C2 . 1.377(6) ?
C1 C0 . 1.502(5) ?
C2 C3 . 1.374(9) ?
C2 H02A . 0.9300 ?
C3 C4 . 1.338(11) ?
C3 H03A . 0.9300 ?
C4 C5 . 1.355(8) ?
C4 H04A . 0.9300 ?
C5 C6 . 1.391(7) ?
C5 H05A . 0.9300 ?
C6 H06A . 0.9300 ?
C0 O0 . 1.417(4) ?
C0 H0A . 0.9700 ?
C0 H0B . 0.9700 ?
O0 C0P . 1.345(4) ?
C0P O0P . 1.218(4) ?
C0P N1 . 1.329(4) ?
N1 C1A . 1.413(4) yes
N1 H1 . 0.8600 ?
C1A C1B . 1.322(5) yes
C1A C1P . 1.500(4) yes
C1B C1G . 1.507(5) ?
C1B H1B . 0.9300 ?
C1G C1D1 . 1.482(8) ?
C1G C1D2 . 1.490(8) ?
C1G H1G . 0.9800 ?
C1D1 H1DA . 0.9600 ?
C1D1 H1DB . 0.9600 ?
C1D1 H1DC . 0.9600 ?
C1D2 H1DE . 0.9600 ?
C1D2 H1DF . 0.9600 ?
C1D2 H1DG . 0.9600 ?
C1P O1P . 1.217(4) ?
C1P N2 . 1.341(4) yes
N2 C2A . 1.451(4) yes
N2 H2 . 0.8600 ?
C2A C2P . 1.500(5) ?
C2A C2B . 1.535(5) ?
C2A H2A . 0.9800 ?
C2B H2BA . 0.9600 ?
C2B H2BB . 0.9600 ?
C2B H2BC . 0.9600 ?
C2P O2P . 1.235(4) ?
C2P N3 . 1.343(4) ?
N3 C3A . 1.441(4) ?
N3 H3 . 0.8600 ?
C3A C3P . 1.524(6) ?
C3A C3B . 1.533(5) ?
C3A H3A . 0.9800 ?
C3B C3G . 1.515(7) ?
C3B H3BA . 0.9700 ?
C3B H3BB . 0.9700 ?
C3G C3D2 . 1.483(9) ?
C3G C3D1 . 1.518(8) ?
C3G H3G . 0.9800 ?
C3D1 H3DA . 0.9600 ?
C3D1 H3DB . 0.9600 ?
C3D1 H3DC . 0.9600 ?
C3D2 H3DD . 0.9600 ?
C3D2 H3DE . 0.9600 ?
C3D2 H3DF . 0.9600 ?
C3P O3P . 1.204(6) ?
C3P O4T . 1.298(7) ?
O4T C4T . 1.430(7) ?
C4T H4TA . 0.9600 ?
C4T H4TB . 0.9600 ?
C4T H4TC . 0.9600 ?

loop_
_geom_hbond_atom_site_label_D
_geom_hbond_atom_site_label_H
_geom_hbond_atom_site_label_A
_geom_hbond_site_symmetry_A
_geom_hbond_distance_DH
_geom_hbond_distance_HA
_geom_hbond_distance_DA
_geom_hbond_angle_DHA
N1 H1 O1P 2_755 0.86 2.08 2.904(4) 159
N2 H2 O2P 2_655 0.86 2.01 2.848(4) 165
N3 H3 O0P 1_555 0.86 2.40 3.181(7) 151

loop_
_geom_torsion_atom_site_label_1
_geom_torsion_atom_site_label_2
_geom_torsion_atom_site_label_3
_geom_torsion_atom_site_label_4
_geom_torsion
_geom_torsion_publ_flag
C6 C1 C2 C3 -4.1(11) ?
C0 C1 C2 C3 178.0(7) ?
C1 C2 C3 C4 3.5(15) ?
C2 C3 C4 C5 -1.2(14) ?
C3 C4 C5 C6 -0.2(11) ?
C2 C1 C6 C5 2.7(8) ?
C0 C1 C6 C5 -179.5(5) ?
C4 C5 C6 C1 -0.5(9) ?
C6 C1 C0 O0 -9.7(6) ?
C2 C1 C0 O0 168.0(5) ?
C1 C0 O0 C0P 175.9(3) ?
C0 O0 C0P O0P 5.3(5) ?
C0 O0 C0P N1 -175.2(3) ?
O0P C0P N1 C1A -1.9(5) ?
O0 C0P N1 C1A 178.7(3) ?
C0P N1 C1A C1B -137.8(4) ?
C0P N1 C1A C1P 47.9(4) yes
N1 C1A C1B C1G -0.4(6) yes
C1P C1A C1B C1G 173.6(4) ?
C1A C1B C1G C1D1 111.1(5) yes
C1A C1B C1G C1D2 -127.3(5) yes
C1B C1A C1P O1P -131.6(4) ?
N1 C1A C1P O1P 42.8(4) ?
C1B C1A C1P N2 48.4(4) ?
N1 C1A C1P N2 -137.2(3) yes
O1P C1P N2 C2A 4.5(4) ?
C1A C1P N2 C2A -175.5(3) ?
C1P N2 C2A C2P -87.2(3) yes
C1P N2 C2A C2B 146.5(3) ?
N2 C2A C2P O2P -172.2(3) ?
C2B C2A C2P O2P -46.5(4) ?
N2 C2A C2P N3 10.2(4) yes
C2B C2A C2P N3 135.9(3) ?
O2P C2P N3 C3A -7.0(5) ?
C2A C2P N3 C3A 170.6(3) ?
C2P N3 C3A C3P -60.3(4) yes
C2P N3 C3A C3B 176.3(3) ?
N3 C3A C3B C3G -73.0(4) yes
C3P C3A C3B C3G 163.1(4) ?
C3A C3B C3G C3D2 -77.1(5) yes
C3A C3B C3G C3D1 160.1(4) yes
N3 C3A C3P O3P 149.4(5) yes
C3B C3A C3P O3P -87.3(5) ?
N3 C3A C3P O4T -29.3(5) ?
C3B C3A C3P O4T 94.0(5) ?
O3P C3P O4T C4T -1.7(9) ?
C3A C3P O4T C4T 177.0(5) ?
